data_1532499
loop_
_publ_author_name
'Cui, Peng'
'Iluc, Vlad M.'

_publ_section_title
;
 Redox-induced umpolung of transition metal carbenes
;
_journal_issue 12
_journal_name_full 'Chem. Sci.'
_journal_page_first 7343
_journal_paper_doi 10.1039/C5SC02859K
_journal_volume 6
_journal_year 2015
_chemical_formula_sum 'C39 H57 I O P2 Pd'
_chemical_formula_weight 837.09
_chemical_name_systematic
; 
 ? 
;
_space_group_IT_number 2
_symmetry_cell_setting triclinic
_symmetry_space_group_name_Hall '-P 1'
_symmetry_space_group_name_H-M 'P -1'
_atom_sites_solution_hydrogens geom
_atom_sites_solution_primary direct
_atom_sites_solution_secondary difmap
_audit_creation_method SHELXL-97
_audit_update_record
;
2015-07-31 deposited with the CCDC.
2015-09-25 downloaded from the CCDC.
;
_cell_angle_alpha 101.2966(16)
_cell_angle_beta 93.5784(16)
_cell_angle_gamma 111.2000(15)
_cell_formula_units_Z 4
_cell_length_a 11.8764(6)
_cell_length_b 14.4330(8)
_cell_length_c 25.1741(14)
_cell_measurement_temperature 120(2)
_cell_volume 3903.0(4)
_computing_structure_refinement 'SHELXL-97 (Sheldrick, 1997)'
_computing_structure_solution 'SHELXS-97 (Sheldrick, 1990)'
_diffrn_ambient_temperature 120(2)
_diffrn_measured_fraction_theta_full 1.000
_diffrn_measured_fraction_theta_max 1.000
_diffrn_measurement_device_type 'Bruker APEX-II'
_diffrn_radiation_monochromator graphite
_diffrn_radiation_source 'fine-focus sealed tube'
_diffrn_radiation_type MoK\a
_diffrn_radiation_wavelength 0.71073
_diffrn_reflns_av_R_equivalents 0.0511
_diffrn_reflns_av_sigmaI/netI 0.0334
_diffrn_reflns_limit_h_max 14
_diffrn_reflns_limit_h_min -14
_diffrn_reflns_limit_k_max 17
_diffrn_reflns_limit_k_min -17
_diffrn_reflns_limit_l_max 29
_diffrn_reflns_limit_l_min -29
_diffrn_reflns_number 95643
_diffrn_reflns_theta_full 25.00
_diffrn_reflns_theta_max 25.00
_diffrn_reflns_theta_min 1.67
_exptl_absorpt_coefficient_mu 1.376
_exptl_absorpt_correction_T_max 0.9344
_exptl_absorpt_correction_T_min 0.8862
_exptl_absorpt_correction_type multi-scan
_exptl_absorpt_process_details 'Bruker AXS area detector scaling and absorption correction'
_exptl_crystal_density_diffrn 1.425
_exptl_crystal_density_method 'not measured'
_exptl_crystal_description block
_exptl_crystal_F_000 1712
_exptl_crystal_size_max 0.09
_exptl_crystal_size_mid 0.08
_exptl_crystal_size_min 0.05
_refine_diff_density_max 3.446
_refine_diff_density_min -2.064
_refine_diff_density_rms 0.098
_refine_ls_extinction_method none
_refine_ls_goodness_of_fit_ref 1.031
_refine_ls_hydrogen_treatment constr
_refine_ls_matrix_type full
_refine_ls_number_parameters 841
_refine_ls_number_reflns 13721
_refine_ls_number_restraints 0
_refine_ls_restrained_S_all 1.031
_refine_ls_R_factor_all 0.0556
_refine_ls_R_factor_gt 0.0389
_refine_ls_shift/su_max 0.002
_refine_ls_shift/su_mean 0.000
_refine_ls_structure_factor_coef Fsqd
_refine_ls_weighting_details 'calc w=1/[\s^2^(Fo^2^)+(0.0411P)^2^+10.2175P] where P=(Fo^2^+2Fc^2^)/3'
_refine_ls_weighting_scheme calc
_refine_ls_wR_factor_gt 0.0886
_refine_ls_wR_factor_ref 0.0934
_reflns_number_gt 11059
_reflns_number_total 13721
_reflns_threshold_expression >2sigma(I)
_cod_data_source_file c5sc02859k3.cif
_cod_data_source_block pc35b
_cod_depositor_comments 'Adding full bibliography for 1532495--1532502.cif.'
_cod_original_sg_symbol_H-M P-1
_cod_database_code 1532499

loop_
_symmetry_equiv_pos_as_xyz
'x, y, z'
'-x, -y, -z'

loop_
_atom_site_label
_atom_site_type_symbol
_atom_site_fract_x
_atom_site_fract_y
_atom_site_fract_z
_atom_site_U_iso_or_equiv
_atom_site_adp_type
_atom_site_occupancy
_atom_site_symmetry_multiplicity
_atom_site_calc_flag
_atom_site_refinement_flags
_atom_site_disorder_assembly
_atom_site_disorder_group
Pd1 Pd 0.8684(3) 0.1959(2) 0.14206(12) 0.0099(4) Uani 0.619(15) 1 d P A 2
I1 I 1.02028(17) 0.32115(14) 0.23212(8) 0.0192(5) Uani 0.619(15) 1 d P A 2
P1 P 0.42571(9) 0.59684(8) 0.33646(4) 0.0176(2) Uani 1 1 d . . .
O1 O 0.6304(3) 0.1504(2) 0.07849(13) 0.0298(7) Uani 1 1 d . . .
C62 C 1.0721(5) 0.4355(4) 0.0911(2) 0.0472(14) Uani 1 1 d . . .
H62A H 1.1377 0.5034 0.0981 0.071 Uiso 1 1 calc R . .
H62B H 1.0198 0.4338 0.1198 0.071 Uiso 1 1 calc R . .
H62C H 1.0234 0.4210 0.0554 0.071 Uiso 1 1 calc R . .
C65 C 0.7484(5) 0.3354(4) 0.1010(2) 0.0360(12) Uani 1 1 d . . .
H65 H 0.8187 0.3278 0.0880 0.043 Uiso 1 1 calc R . .
C60 C 1.1278(5) 0.3545(4) 0.0912(2) 0.0380(12) Uani 1 1 d . A .
H60 H 1.1728 0.3707 0.1289 0.046 Uiso 1 1 calc R . .
C59 C 0.7727(4) 0.0268(3) 0.22811(17) 0.0269(10) Uani 1 1 d . A .
H59 H 0.7041 -0.0385 0.2283 0.032 Uiso 1 1 calc R . .
C58 C 0.6428(4) 0.2503(4) 0.09767(19) 0.0307(11) Uani 1 1 d . . .
C57 C 0.5002(4) 0.0237(4) 0.2253(2) 0.0373(12) Uani 1 1 d . . .
H57A H 0.4263 0.0364 0.2323 0.056 Uiso 1 1 calc R . .
H57B H 0.5425 0.0223 0.2596 0.056 Uiso 1 1 calc R . .
H57C H 0.4779 -0.0422 0.1990 0.056 Uiso 1 1 calc R . .
C56 C 0.6881(4) 0.8358(3) 0.4752(2) 0.0310(11) Uani 1 1 d . . .
H56 H 0.7478 0.8180 0.4571 0.037 Uiso 1 1 calc R . .
C55 C 0.7103(5) 0.9380(4) 0.4983(2) 0.0386(12) Uani 1 1 d . . .
H55 H 0.7854 0.9897 0.4958 0.046 Uiso 1 1 calc R . .
C54 C 0.6248(5) 0.9649(4) 0.5248(2) 0.0426(13) Uani 1 1 d . . .
H54 H 0.6404 1.0346 0.5404 0.051 Uiso 1 1 calc R . .
C53 C 0.5161(5) 0.8892(4) 0.5286(2) 0.0354(11) Uani 1 1 d . . .
H53 H 0.4569 0.9071 0.5470 0.042 Uiso 1 1 calc R . .
C61 C 1.2237(5) 0.3638(4) 0.0523(2) 0.0487(15) Uani 1 1 d . . .
H61A H 1.2396 0.3007 0.0447 0.073 Uiso 1 1 calc R . .
H61B H 1.2994 0.4217 0.0694 0.073 Uiso 1 1 calc R . .
H61C H 1.1933 0.3748 0.0180 0.073 Uiso 1 1 calc R . .
I I 0.67166(3) 0.77566(3) 0.269063(16) 0.05071(12) Uani 1 1 d . . .
O O 0.5443(2) 0.6575(2) 0.45674(12) 0.0229(6) Uani 1 1 d . . .
Pd Pd 0.63714(3) 0.68113(2) 0.351553(13) 0.01862(9) Uani 1 1 d . . .
P2 P 0.83558(9) 0.69929(8) 0.36686(4) 0.0203(2) Uani 1 1 d . . .
P4 P 0.71833(10) 0.08513(8) 0.17798(4) 0.0213(2) Uani 1 1 d . . .
C10 C 0.2721(4) 0.1929(3) 0.32749(19) 0.0280(10) Uani 1 1 d . . .
C11 C 0.5314(3) 0.5068(3) 0.39824(16) 0.0168(8) Uani 1 1 d . . .
C C 0.6169(3) 0.6177(3) 0.41989(16) 0.0176(8) Uani 1 1 d . . .
C12 C 0.4264(4) 0.4864(3) 0.36140(16) 0.0173(8) Uani 1 1 d . . .
C13 C 0.3428(4) 0.3865(3) 0.34114(17) 0.0214(9) Uani 1 1 d . . .
H13 H 0.2705 0.3746 0.3178 0.026 Uiso 1 1 calc R . .
C16 C 0.5489(4) 0.4241(3) 0.41210(17) 0.0226(9) Uani 1 1 d . . .
H16 H 0.6179 0.4357 0.4375 0.027 Uiso 1 1 calc R . .
C15 C 0.4670(4) 0.3244(3) 0.38942(18) 0.0245(10) Uani 1 1 d . . .
H15 H 0.4840 0.2694 0.3985 0.029 Uiso 1 1 calc R . .
C14 C 0.3624(4) 0.3027(3) 0.35429(17) 0.0223(9) Uani 1 1 d . . .
C20 C 1.0815(4) 0.6877(3) 0.55111(17) 0.0236(9) Uani 1 1 d . . .
C19 C 0.1482(4) 0.1778(4) 0.3464(2) 0.0403(13) Uani 1 1 d . . .
H19A H 0.1185 0.2277 0.3358 0.060 Uiso 1 1 calc R . .
H19B H 0.1568 0.1875 0.3863 0.060 Uiso 1 1 calc R . .
H19C H 0.0899 0.1084 0.3291 0.060 Uiso 1 1 calc R . .
C18 C 0.3151(5) 0.1130(3) 0.3428(2) 0.0400(12) Uani 1 1 d . . .
H18A H 0.2572 0.0445 0.3238 0.060 Uiso 1 1 calc R . .
H18B H 0.3201 0.1196 0.3825 0.060 Uiso 1 1 calc R . .
H18C H 0.3959 0.1234 0.3320 0.060 Uiso 1 1 calc R . .
C17 C 0.2578(5) 0.1779(4) 0.26515(19) 0.0357(11) Uani 1 1 d . . .
H17A H 0.2010 0.1081 0.2479 0.054 Uiso 1 1 calc R . .
H17B H 0.3374 0.1894 0.2529 0.054 Uiso 1 1 calc R . .
H17C H 0.2259 0.2267 0.2548 0.054 Uiso 1 1 calc R . .
C21 C 0.7366(4) 0.6336(3) 0.45367(16) 0.0175(8) Uani 1 1 d . . .
C22 C 0.8474(4) 0.6695(3) 0.43364(16) 0.0178(8) Uani 1 1 d . . .
C23 C 0.9552(4) 0.6823(3) 0.46460(16) 0.0194(9) Uani 1 1 d . . .
H23 H 1.0292 0.7042 0.4496 0.023 Uiso 1 1 calc R . .
C24 C 0.9586(4) 0.6641(3) 0.51679(16) 0.0191(9) Uani 1 1 d . . .
C25 C 0.8467(4) 0.6293(3) 0.53626(17) 0.0223(9) Uani 1 1 d . . .
H25 H 0.8453 0.6159 0.5717 0.027 Uiso 1 1 calc R . .
C26 C 0.7384(4) 0.6138(3) 0.50555(17) 0.0215(9) Uani 1 1 d . . .
H26 H 0.6640 0.5893 0.5200 0.026 Uiso 1 1 calc R . .
C27 C 1.0660(4) 0.6515(4) 0.60411(18) 0.0310(11) Uani 1 1 d . . .
H27A H 1.0191 0.5776 0.5956 0.046 Uiso 1 1 calc R . .
H27B H 1.0224 0.6867 0.6266 0.046 Uiso 1 1 calc R . .
H27C H 1.1464 0.6671 0.6242 0.046 Uiso 1 1 calc R . .
C28 C 1.1524(4) 0.8036(4) 0.5650(2) 0.0379(12) Uani 1 1 d . . .
H28A H 1.1687 0.8266 0.5311 0.057 Uiso 1 1 calc R . .
H28B H 1.2300 0.8206 0.5881 0.057 Uiso 1 1 calc R . .
H28C H 1.1041 0.8377 0.5846 0.057 Uiso 1 1 calc R . .
C29 C 1.1551(4) 0.6348(4) 0.5188(2) 0.0359(12) Uani 1 1 d . . .
H29A H 1.1077 0.5610 0.5080 0.054 Uiso 1 1 calc R . .
H29B H 1.2317 0.6483 0.5417 0.054 Uiso 1 1 calc R . .
H29C H 1.1732 0.6613 0.4860 0.054 Uiso 1 1 calc R . .
C30 C 0.6010(4) -0.1223(3) 0.11641(17) 0.0222(9) Uani 1 1 d . . .
H30 H 0.5820 -0.1405 0.1500 0.027 Uiso 1 1 calc R A .
C31 C 0.3448(4) 0.5423(3) 0.26611(17) 0.0218(9) Uani 1 1 d . . .
H31 H 0.2651 0.4873 0.2676 0.026 Uiso 1 1 calc R . .
C32 C 0.3241(4) 0.6457(3) 0.37583(17) 0.0224(9) Uani 1 1 d . . .
H32 H 0.3457 0.6444 0.4146 0.027 Uiso 1 1 calc R . .
C33 C 0.4162(4) 0.4923(4) 0.23023(18) 0.0330(11) Uani 1 1 d . . .
H33A H 0.3674 0.4570 0.1941 0.049 Uiso 1 1 calc R . .
H33B H 0.4341 0.4430 0.2475 0.049 Uiso 1 1 calc R . .
H33C H 0.4929 0.5450 0.2261 0.049 Uiso 1 1 calc R . .
C81 C 0.4538(17) -0.3291(12) 0.1233(7) 0.0433(13) Uani 0.384(9) 1 d P A 2
H81A H 0.3910 -0.3001 0.1272 0.065 Uiso 0.384(9) 1 calc PR A 2
H81B H 0.5188 -0.2952 0.1547 0.065 Uiso 0.384(9) 1 calc PR A 2
H81C H 0.4173 -0.4025 0.1217 0.065 Uiso 0.384(9) 1 calc PR A 2
C90 C 0.5903(15) -0.3677(11) 0.0610(7) 0.0433(13) Uani 0.384(9) 1 d P A 2
H90A H 0.6108 -0.3720 0.0237 0.065 Uiso 0.384(9) 1 calc PR A 2
H90B H 0.5497 -0.4368 0.0665 0.065 Uiso 0.384(9) 1 calc PR A 2
H90C H 0.6652 -0.3314 0.0874 0.065 Uiso 0.384(9) 1 calc PR A 2
C99 C 0.3953(15) -0.3649(10) 0.0229(6) 0.0433(13) Uani 0.384(9) 1 d P A 2
H99A H 0.4216 -0.3564 -0.0126 0.065 Uiso 0.384(9) 1 calc PR A 2
H99B H 0.3358 -0.3332 0.0303 0.065 Uiso 0.384(9) 1 calc PR A 2
H99C H 0.3576 -0.4379 0.0220 0.065 Uiso 0.384(9) 1 calc PR A 2
C35 C 0.1891(4) 0.5767(4) 0.35983(18) 0.0283(10) Uani 1 1 d . . .
H35A H 0.1599 0.5813 0.3236 0.042 Uiso 1 1 calc R . .
H35B H 0.1422 0.5986 0.3868 0.042 Uiso 1 1 calc R . .
H35C H 0.1787 0.5058 0.3589 0.042 Uiso 1 1 calc R . .
C34 C 0.3163(4) 0.6202(4) 0.24028(19) 0.0316(11) Uani 1 1 d . . .
H34A H 0.3926 0.6768 0.2396 0.047 Uiso 1 1 calc R . .
H34B H 0.2639 0.6466 0.2619 0.047 Uiso 1 1 calc R . .
H34C H 0.2742 0.5872 0.2028 0.047 Uiso 1 1 calc R . .
C39 C 0.8789(4) -0.0008(4) 0.20992(19) 0.0317(11) Uani 1 1 d . . .
H39A H 0.8531 -0.0479 0.1737 0.048 Uiso 1 1 calc R A .
H39B H 0.9047 -0.0337 0.2362 0.048 Uiso 1 1 calc R . .
H39C H 0.9473 0.0614 0.2082 0.048 Uiso 1 1 calc R . .
C36 C 0.3518(5) 0.7580(4) 0.3764(2) 0.0392(12) Uani 1 1 d . . .
H36A H 0.3260 0.7637 0.3398 0.059 Uiso 1 1 calc R . .
H36B H 0.4397 0.7976 0.3869 0.059 Uiso 1 1 calc R . .
H36C H 0.3074 0.7848 0.4028 0.059 Uiso 1 1 calc R . .
C40 C 0.5847(4) 0.1090(3) 0.20154(18) 0.0255(10) Uani 1 1 d . A .
H40 H 0.5356 0.1112 0.1684 0.031 Uiso 1 1 calc R . .
C41 C 0.8760(4) 0.6027(4) 0.32121(18) 0.0319(11) Uani 1 1 d . . .
H41 H 0.9544 0.6040 0.3390 0.038 Uiso 1 1 calc R . .
C42 C 0.9564(4) 0.8240(4) 0.3667(2) 0.0334(11) Uani 1 1 d . . .
H42 H 0.9430 0.8349 0.3292 0.040 Uiso 1 1 calc R . .
C43 C 0.8964(5) 0.6242(5) 0.2651(2) 0.0506(15) Uani 1 1 d . . .
H43A H 0.9223 0.5730 0.2438 0.076 Uiso 1 1 calc R . .
H43B H 0.9598 0.6924 0.2693 0.076 Uiso 1 1 calc R . .
H43C H 0.8202 0.6211 0.2460 0.076 Uiso 1 1 calc R . .
C44 C 0.7794(5) 0.4961(4) 0.3159(2) 0.0378(12) Uani 1 1 d . . .
H44A H 0.7031 0.4902 0.2955 0.057 Uiso 1 1 calc R . .
H44B H 0.7653 0.4848 0.3525 0.057 Uiso 1 1 calc R . .
H44C H 0.8077 0.4449 0.2964 0.057 Uiso 1 1 calc R . .
C45 C 1.0876(4) 0.8317(4) 0.3753(2) 0.0443(13) Uani 1 1 d . . .
H45A H 1.0938 0.7702 0.3533 0.067 Uiso 1 1 calc R . .
H45B H 1.1125 0.8378 0.4141 0.067 Uiso 1 1 calc R . .
H45C H 1.1410 0.8921 0.3641 0.067 Uiso 1 1 calc R . .
C46 C 0.9405(5) 0.9114(4) 0.4055(2) 0.0460(14) Uani 1 1 d . . .
H46A H 1.0014 0.9765 0.4020 0.069 Uiso 1 1 calc R . .
H46B H 0.9514 0.9044 0.4432 0.069 Uiso 1 1 calc R . .
H46C H 0.8584 0.9100 0.3963 0.069 Uiso 1 1 calc R . .
C47 C 0.9942(5) 0.0295(4) 0.0676(2) 0.0362(11) Uani 1 1 d . . .
H47A H 0.9299 0.0140 0.0370 0.054 Uiso 1 1 calc R . .
H47B H 0.9579 0.0229 0.1012 0.054 Uiso 1 1 calc R . .
H47C H 1.0356 -0.0183 0.0599 0.054 Uiso 1 1 calc R . .
C48 C 1.0860(4) 0.1381(3) 0.07468(18) 0.0251(10) Uani 1 1 d . A .
H48 H 1.1253 0.1417 0.0407 0.030 Uiso 1 1 calc R . .
C51 C 0.5785(4) 0.7606(3) 0.47889(18) 0.0246(10) Uani 1 1 d . . .
C52 C 0.4922(4) 0.7873(4) 0.50570(18) 0.0299(10) Uani 1 1 d . . .
H52 H 0.4169 0.7359 0.5084 0.036 Uiso 1 1 calc R . .
C63 C 1.0546(5) 0.2494(4) -0.1315(2) 0.0416(13) Uani 1 1 d . A .
H63A H 1.0784 0.2545 -0.1677 0.062 Uiso 1 1 calc R . .
H63B H 1.0892 0.2059 -0.1166 0.062 Uiso 1 1 calc R . .
H63C H 1.0856 0.3177 -0.1069 0.062 Uiso 1 1 calc R . .
C64 C 0.8720(5) 0.0997(4) -0.1777(2) 0.0417(13) Uani 1 1 d . A .
H64A H 0.8966 0.1100 -0.2132 0.062 Uiso 1 1 calc R . .
H64B H 0.7828 0.0674 -0.1817 0.062 Uiso 1 1 calc R . .
H64C H 0.9081 0.0554 -0.1648 0.062 Uiso 1 1 calc R . .
C66 C 0.5384(5) 0.2619(4) 0.1146(2) 0.0398(12) Uani 1 1 d . . .
H66 H 0.4653 0.2037 0.1113 0.048 Uiso 1 1 calc R . .
C67 C 0.5418(5) 0.3593(4) 0.1363(2) 0.0486(14) Uani 1 1 d . . .
H67 H 0.4704 0.3673 0.1476 0.058 Uiso 1 1 calc R . .
C72 C 1.1857(5) 0.1661(4) 0.1227(2) 0.0465(14) Uani 1 1 d . . .
H72A H 1.2220 0.1144 0.1184 0.070 Uiso 1 1 calc R . .
H72B H 1.1506 0.1688 0.1569 0.070 Uiso 1 1 calc R . .
H72C H 1.2489 0.2330 0.1237 0.070 Uiso 1 1 calc R . .
C71 C 0.6569(4) -0.0662(3) 0.01992(16) 0.0201(9) Uani 1 1 d . A .
H71 H 0.6756 -0.0484 -0.0138 0.024 Uiso 1 1 calc R . .
C70 C 0.6847(3) 0.0103(3) 0.06733(16) 0.0181(8) Uani 1 1 d . . .
C69 C 0.6585(4) -0.0197(3) 0.11627(16) 0.0190(9) Uani 1 1 d . A .
C68 C 0.8066(4) 0.0920(4) 0.28660(18) 0.0348(11) Uani 1 1 d . . .
H68A H 0.8714 0.1582 0.2877 0.052 Uiso 1 1 calc R A .
H68B H 0.8356 0.0570 0.3106 0.052 Uiso 1 1 calc R . .
H68C H 0.7347 0.1028 0.2990 0.052 Uiso 1 1 calc R . .
C75 C 0.6250(5) 0.2148(4) 0.2408(2) 0.0401(12) Uani 1 1 d . . .
H75A H 0.6822 0.2661 0.2248 0.060 Uiso 1 1 calc R A .
H75B H 0.6650 0.2138 0.2758 0.060 Uiso 1 1 calc R . .
H75C H 0.5534 0.2318 0.2469 0.060 Uiso 1 1 calc R . .
C74 C 0.5087(4) -0.3125(3) 0.06905(19) 0.0281(10) Uani 1 1 d . . .
C73 C 0.5704(4) -0.1991(3) 0.06871(17) 0.0216(9) Uani 1 1 d . A .
C76 C 0.8628(6) 0.2719(5) -0.1586(3) 0.0628(19) Uani 1 1 d . A .
H76A H 0.8868 0.2785 -0.1947 0.094 Uiso 1 1 calc R . .
H76B H 0.8937 0.3396 -0.1334 0.094 Uiso 1 1 calc R . .
H76C H 0.7735 0.2419 -0.1620 0.094 Uiso 1 1 calc R . .
C77 C 0.7503(5) 0.4319(4) 0.1236(2) 0.0457(14) Uani 1 1 d . . .
H77 H 0.8232 0.4903 0.1269 0.055 Uiso 1 1 calc R . .
C78 C 0.6475(6) 0.4445(5) 0.1416(2) 0.0524(15) Uani 1 1 d . . .
H78 H 0.6498 0.5107 0.1573 0.063 Uiso 1 1 calc R . .
C97 C 0.6018(4) -0.1684(3) 0.02116(17) 0.0228(9) Uani 1 1 d . . .
H97 H 0.5851 -0.2191 -0.0119 0.027 Uiso 1 1 calc R A .
C91 C 0.7375(3) 0.1245(3) 0.06987(17) 0.0190(9) Uani 1 1 d . A .
C98 C 0.7832(4) 0.1508(3) 0.01749(18) 0.0221(9) Uani 1 1 d . . .
C82 C 0.9084(4) 0.1959(3) 0.01577(18) 0.0240(9) Uani 1 1 d . A .
C83 C 0.9504(4) 0.2108(3) -0.03393(18) 0.0262(10) Uani 1 1 d . . .
H83 H 1.0359 0.2388 -0.0346 0.031 Uiso 1 1 calc R A .
C84 C 0.8715(4) 0.1862(3) -0.08212(19) 0.0254(10) Uani 1 1 d . A .
C85 C 0.7467(4) 0.1464(4) -0.0781(2) 0.0317(11) Uani 1 1 d . . .
H85 H 0.6897 0.1313 -0.1098 0.038 Uiso 1 1 calc R A .
C86 C 0.7029(4) 0.1281(4) -0.03007(19) 0.0312(11) Uani 1 1 d . A .
H86 H 0.6173 0.0999 -0.0296 0.037 Uiso 1 1 calc R . .
C87 C 0.9163(4) 0.2028(4) -0.13642(19) 0.0309(11) Uani 1 1 d . . .
C92 C 0.4174(10) -0.3263(7) 0.1068(4) 0.0433(13) Uani 0.616(9) 1 d P A 1
H92A H 0.3514 -0.3076 0.0933 0.065 Uiso 0.616(9) 1 calc PR A 1
H92B H 0.4561 -0.2827 0.1432 0.065 Uiso 0.616(9) 1 calc PR A 1
H92C H 0.3839 -0.3980 0.1091 0.065 Uiso 0.616(9) 1 calc PR A 1
C79 C 0.4549(10) -0.3787(6) 0.0112(4) 0.0433(13) Uani 0.616(9) 1 d P A 1
H79A H 0.3947 -0.3563 -0.0049 0.065 Uiso 0.616(9) 1 calc PR A 1
H79B H 0.4151 -0.4504 0.0128 0.065 Uiso 0.616(9) 1 calc PR A 1
H79C H 0.5203 -0.3719 -0.0114 0.065 Uiso 0.616(9) 1 calc PR A 1
C80 C 0.6097(9) -0.3458(7) 0.0906(5) 0.0433(13) Uani 0.616(9) 1 d P A 1
H80A H 0.5754 -0.4196 0.0881 0.065 Uiso 0.616(9) 1 calc PR A 1
H80B H 0.6413 -0.3092 0.1289 0.065 Uiso 0.616(9) 1 calc PR A 1
H80C H 0.6761 -0.3296 0.0685 0.065 Uiso 0.616(9) 1 calc PR A 1
I3 I 1.0096(6) 0.3292(4) 0.2262(3) 0.0660(11) Uani 0.381(15) 1 d P A 1
Pd91 Pd 0.8595(6) 0.2025(5) 0.1361(3) 0.0374(11) Uani 0.381(15) 1 d P A 1
P3 P 1.00566(10) 0.22812(9) 0.08173(5) 0.0274(3) Uani 1 1 d . . .

loop_
_atom_site_aniso_label
_atom_site_aniso_U_11
_atom_site_aniso_U_22
_atom_site_aniso_U_33
_atom_site_aniso_U_23
_atom_site_aniso_U_13
_atom_site_aniso_U_12
Pd1 0.0100(5) 0.0099(5) 0.0099(6) 0.0017(4) 0.0019(3) 0.0040(4)
I1 0.0162(5) 0.0185(6) 0.0155(5) 0.0004(4) -0.0027(3) 0.0007(4)
P1 0.0139(5) 0.0187(5) 0.0186(5) 0.0052(4) 0.0002(4) 0.0043(4)
O1 0.0246(17) 0.0311(18) 0.0338(18) 0.0039(14) 0.0036(14) 0.0126(14)
C62 0.056(4) 0.021(3) 0.066(4) 0.013(3) 0.026(3) 0.011(2)
C65 0.037(3) 0.032(3) 0.041(3) 0.006(2) 0.001(2) 0.017(2)
C60 0.034(3) 0.028(3) 0.040(3) 0.002(2) 0.010(2) 0.000(2)
C59 0.024(2) 0.027(2) 0.022(2) 0.0019(19) 0.0053(18) 0.0017(19)
C58 0.035(3) 0.033(3) 0.027(2) 0.004(2) 0.003(2) 0.018(2)
C57 0.024(2) 0.037(3) 0.042(3) -0.002(2) 0.010(2) 0.006(2)
C56 0.028(3) 0.025(2) 0.038(3) 0.004(2) 0.004(2) 0.010(2)
C55 0.035(3) 0.024(3) 0.051(3) 0.005(2) 0.000(2) 0.009(2)
C54 0.048(3) 0.029(3) 0.047(3) -0.006(2) -0.007(3) 0.022(3)
C53 0.036(3) 0.041(3) 0.034(3) 0.002(2) 0.002(2) 0.023(2)
C61 0.031(3) 0.042(3) 0.057(4) 0.003(3) 0.019(3) -0.003(2)
I 0.02798(18) 0.0650(3) 0.0559(2) 0.0477(2) -0.00395(16) -0.00159(16)
O 0.0193(15) 0.0217(15) 0.0262(16) 0.0024(13) 0.0024(12) 0.0079(12)
Pd 0.01300(16) 0.02037(17) 0.02114(17) 0.00974(13) -0.00010(12) 0.00272(13)
P2 0.0134(5) 0.0260(6) 0.0196(6) 0.0099(5) 0.0013(4) 0.0030(4)
P4 0.0177(5) 0.0173(5) 0.0205(6) -0.0034(4) 0.0051(4) 0.0006(4)
C10 0.029(2) 0.017(2) 0.034(3) 0.0033(19) 0.005(2) 0.0042(19)
C11 0.014(2) 0.017(2) 0.018(2) 0.0048(16) 0.0055(16) 0.0049(16)
C 0.014(2) 0.019(2) 0.019(2) 0.0049(17) 0.0041(16) 0.0047(17)
C12 0.017(2) 0.018(2) 0.019(2) 0.0050(16) 0.0067(16) 0.0069(17)
C13 0.017(2) 0.024(2) 0.021(2) 0.0035(18) 0.0046(17) 0.0064(18)
C16 0.016(2) 0.029(2) 0.025(2) 0.0097(19) 0.0030(17) 0.0085(18)
C15 0.027(2) 0.020(2) 0.030(2) 0.0095(19) 0.0071(19) 0.0106(19)
C14 0.020(2) 0.021(2) 0.025(2) 0.0052(18) 0.0060(18) 0.0058(18)
C20 0.016(2) 0.027(2) 0.023(2) 0.0054(18) -0.0010(17) 0.0042(18)
C19 0.030(3) 0.024(3) 0.051(3) -0.001(2) 0.010(2) -0.003(2)
C18 0.044(3) 0.021(2) 0.048(3) 0.006(2) -0.004(2) 0.007(2)
C17 0.043(3) 0.023(2) 0.034(3) -0.003(2) 0.003(2) 0.010(2)
C21 0.019(2) 0.017(2) 0.016(2) 0.0032(16) 0.0006(16) 0.0074(17)
C22 0.016(2) 0.019(2) 0.018(2) 0.0040(17) 0.0025(16) 0.0067(17)
C23 0.015(2) 0.021(2) 0.021(2) 0.0050(17) 0.0056(17) 0.0053(17)
C24 0.018(2) 0.019(2) 0.018(2) 0.0027(17) 0.0003(17) 0.0062(17)
C25 0.023(2) 0.026(2) 0.018(2) 0.0066(18) 0.0016(17) 0.0085(19)
C26 0.016(2) 0.026(2) 0.025(2) 0.0085(18) 0.0053(17) 0.0081(18)
C27 0.023(2) 0.046(3) 0.025(2) 0.012(2) 0.0005(19) 0.013(2)
C28 0.031(3) 0.034(3) 0.035(3) 0.005(2) -0.012(2) 0.002(2)
C29 0.022(2) 0.056(3) 0.032(3) 0.005(2) 0.001(2) 0.021(2)
C30 0.021(2) 0.022(2) 0.017(2) 0.0028(17) 0.0022(17) 0.0021(18)
C31 0.017(2) 0.024(2) 0.021(2) 0.0055(18) -0.0012(17) 0.0045(18)
C32 0.023(2) 0.024(2) 0.022(2) 0.0043(18) 0.0007(18) 0.0121(19)
C33 0.035(3) 0.042(3) 0.023(2) 0.005(2) 0.006(2) 0.017(2)
C81 0.052(3) 0.0198(19) 0.048(3) 0.005(2) 0.014(3) 0.002(2)
C90 0.052(3) 0.0198(19) 0.048(3) 0.005(2) 0.014(3) 0.002(2)
C99 0.052(3) 0.0198(19) 0.048(3) 0.005(2) 0.014(3) 0.002(2)
C35 0.021(2) 0.035(3) 0.028(2) 0.003(2) 0.0044(19) 0.011(2)
C34 0.027(2) 0.043(3) 0.025(2) 0.014(2) -0.001(2) 0.012(2)
C39 0.029(3) 0.036(3) 0.029(3) 0.009(2) 0.004(2) 0.011(2)
C36 0.037(3) 0.036(3) 0.045(3) 0.002(2) -0.003(2) 0.020(2)
C40 0.019(2) 0.029(2) 0.024(2) -0.0004(19) 0.0057(18) 0.0064(19)
C41 0.027(2) 0.051(3) 0.018(2) 0.006(2) 0.0054(19) 0.016(2)
C42 0.021(2) 0.036(3) 0.038(3) 0.019(2) 0.003(2) 0.000(2)
C43 0.055(4) 0.071(4) 0.025(3) 0.012(3) 0.015(3) 0.021(3)
C44 0.042(3) 0.037(3) 0.034(3) 0.003(2) 0.010(2) 0.017(2)
C45 0.021(3) 0.051(3) 0.053(3) 0.024(3) 0.004(2) 0.000(2)
C46 0.032(3) 0.031(3) 0.066(4) 0.018(3) 0.008(3) -0.003(2)
C47 0.039(3) 0.036(3) 0.038(3) 0.010(2) 0.009(2) 0.019(2)
C48 0.022(2) 0.033(3) 0.021(2) 0.0053(19) 0.0062(18) 0.013(2)
C51 0.026(2) 0.023(2) 0.026(2) 0.0038(18) -0.0023(19) 0.0122(19)
C52 0.026(2) 0.034(3) 0.031(3) 0.005(2) 0.001(2) 0.015(2)
C63 0.043(3) 0.040(3) 0.036(3) 0.011(2) 0.019(2) 0.007(2)
C64 0.037(3) 0.052(3) 0.034(3) 0.005(2) 0.009(2) 0.017(3)
C66 0.038(3) 0.048(3) 0.035(3) 0.001(2) 0.006(2) 0.024(3)
C67 0.053(4) 0.057(4) 0.044(3) -0.003(3) 0.005(3) 0.037(3)
C72 0.040(3) 0.053(3) 0.046(3) 0.004(3) -0.003(3) 0.022(3)
C71 0.018(2) 0.022(2) 0.015(2) 0.0017(17) 0.0020(16) 0.0023(17)
C70 0.0106(19) 0.018(2) 0.023(2) 0.0009(17) 0.0010(16) 0.0040(16)
C69 0.015(2) 0.018(2) 0.019(2) -0.0005(17) 0.0036(16) 0.0032(17)
C68 0.028(3) 0.039(3) 0.025(3) 0.001(2) 0.002(2) 0.004(2)
C75 0.033(3) 0.037(3) 0.045(3) -0.001(2) 0.012(2) 0.012(2)
C74 0.032(3) 0.017(2) 0.030(2) 0.0014(19) 0.007(2) 0.0045(19)
C73 0.018(2) 0.019(2) 0.025(2) 0.0019(18) 0.0036(17) 0.0055(17)
C76 0.090(5) 0.084(5) 0.064(4) 0.053(4) 0.052(4) 0.065(4)
C77 0.052(3) 0.034(3) 0.048(3) 0.002(2) -0.003(3) 0.017(3)
C78 0.059(4) 0.045(3) 0.052(4) -0.005(3) -0.004(3) 0.029(3)
C97 0.021(2) 0.018(2) 0.019(2) -0.0053(17) 0.0016(17) 0.0010(18)
C91 0.013(2) 0.015(2) 0.027(2) 0.0019(17) 0.0065(17) 0.0035(16)
C98 0.021(2) 0.017(2) 0.030(2) 0.0071(18) 0.0051(18) 0.0078(18)
C82 0.020(2) 0.018(2) 0.030(2) 0.0012(18) 0.0094(19) 0.0042(18)
C83 0.024(2) 0.018(2) 0.029(2) -0.0005(18) 0.012(2) 0.0016(18)
C84 0.031(2) 0.016(2) 0.035(3) 0.0094(19) 0.015(2) 0.0119(19)
C85 0.029(3) 0.041(3) 0.032(3) 0.018(2) 0.005(2) 0.016(2)
C86 0.019(2) 0.040(3) 0.040(3) 0.021(2) 0.008(2) 0.010(2)
C87 0.036(3) 0.033(3) 0.035(3) 0.016(2) 0.014(2) 0.020(2)
C92 0.052(3) 0.0198(19) 0.048(3) 0.005(2) 0.014(3) 0.002(2)
C79 0.052(3) 0.0198(19) 0.048(3) 0.005(2) 0.014(3) 0.002(2)
C80 0.052(3) 0.0198(19) 0.048(3) 0.005(2) 0.014(3) 0.002(2)
I3 0.0474(16) 0.0558(19) 0.0388(15) -0.0255(11) 0.0112(11) -0.0270(11)
Pd91 0.0244(17) 0.0255(19) 0.036(2) -0.0128(12) 0.0102(13) -0.0112(11)
P3 0.0213(6) 0.0255(6) 0.0262(6) 0.0000(5) 0.0061(5) 0.0010(5)

loop_
_atom_type_symbol
_atom_type_description
_atom_type_scat_dispersion_real
_atom_type_scat_dispersion_imag
_atom_type_scat_source
C C 0.0033 0.0016 'International Tables Vol C Tables 4.2.6.8 and 6.1.1.4'
H H 0.0000 0.0000 'International Tables Vol C Tables 4.2.6.8 and 6.1.1.4'
O O 0.0106 0.0060 'International Tables Vol C Tables 4.2.6.8 and 6.1.1.4'
P P 0.1023 0.0942 'International Tables Vol C Tables 4.2.6.8 and 6.1.1.4'
Pd Pd -0.9988 1.0072 'International Tables Vol C Tables 4.2.6.8 and 6.1.1.4'
I I -0.4742 1.8119 'International Tables Vol C Tables 4.2.6.8 and 6.1.1.4'

loop_
_geom_angle_atom_site_label_1
_geom_angle_atom_site_label_2
_geom_angle_atom_site_label_3
_geom_angle
C91 Pd1 P3 83.96(15)
C91 Pd1 P4 81.64(16)
P3 Pd1 P4 151.40(16)
C91 Pd1 I1 167.44(16)
P3 Pd1 I1 97.12(13)
P4 Pd1 I1 102.27(12)
C12 P1 C31 104.42(19)
C12 P1 C32 106.14(18)
C31 P1 C32 105.78(19)
C12 P1 Pd 94.94(13)
C31 P1 Pd 119.81(14)
C32 P1 Pd 122.58(14)
C58 O1 C91 121.0(3)
C60 C62 H62A 109.5
C60 C62 H62B 109.5
H62A C62 H62B 109.5
C60 C62 H62C 109.5
H62A C62 H62C 109.5
H62B C62 H62C 109.5
C58 C65 C77 119.2(5)
C58 C65 H65 120.4
C77 C65 H65 120.4
C61 C60 C62 111.4(4)
C61 C60 P3 116.6(3)
C62 C60 P3 109.7(4)
C61 C60 H60 106.1
C62 C60 H60 106.1
P3 C60 H60 106.1
C68 C59 C39 110.6(4)
C68 C59 P4 114.0(3)
C39 C59 P4 110.6(3)
C68 C59 H59 107.1
C39 C59 H59 107.1
P4 C59 H59 107.1
O1 C58 C65 125.1(4)
O1 C58 C66 114.6(4)
C65 C58 C66 120.2(4)
C40 C57 H57A 109.5
C40 C57 H57B 109.5
H57A C57 H57B 109.5
C40 C57 H57C 109.5
H57A C57 H57C 109.5
H57B C57 H57C 109.5
C51 C56 C55 119.5(4)
C51 C56 H56 120.3
C55 C56 H56 120.3
C54 C55 C56 120.9(5)
C54 C55 H55 119.5
C56 C55 H55 119.5
C55 C54 C53 119.1(5)
C55 C54 H54 120.5
C53 C54 H54 120.5
C54 C53 C52 120.8(5)
C54 C53 H53 119.6
C52 C53 H53 119.6
C60 C61 H61A 109.5
C60 C61 H61B 109.5
H61A C61 H61B 109.5
C60 C61 H61C 109.5
H61A C61 H61C 109.5
H61B C61 H61C 109.5
C51 O C 121.8(3)
C Pd P2 85.27(11)
C Pd P1 81.33(11)
P2 Pd P1 157.20(4)
C Pd I 175.82(11)
P2 Pd I 93.57(3)
P1 Pd I 101.02(3)
C22 P2 C41 103.7(2)
C22 P2 C42 110.6(2)
C41 P2 C42 105.2(2)
C22 P2 Pd 102.73(13)
C41 P2 Pd 115.15(16)
C42 P2 Pd 118.54(16)
C69 P4 C40 106.09(19)
C69 P4 C59 103.16(19)
C40 P4 C59 107.3(2)
C69 P4 Pd1 97.42(15)
C40 P4 Pd1 124.42(16)
C59 P4 Pd1 115.32(16)
C69 P4 Pd91 95.9(2)
C40 P4 Pd91 120.5(2)
C59 P4 Pd91 120.6(3)
C18 C10 C19 108.7(4)
C18 C10 C17 109.0(4)
C19 C10 C17 109.1(4)
C18 C10 C14 112.0(4)
C19 C10 C14 108.9(4)
C17 C10 C14 109.1(4)
C16 C11 C12 117.6(4)
C16 C11 C 124.8(4)
C12 C11 C 117.6(3)
O C C11 101.7(3)
O C C21 108.1(3)
C11 C C21 114.8(3)
O C Pd 111.3(2)
C11 C Pd 105.3(3)
C21 C Pd 114.8(3)
C13 C12 C11 120.4(4)
C13 C12 P1 125.0(3)
C11 C12 P1 113.9(3)
C12 C13 C14 121.8(4)
C12 C13 H13 119.1
C14 C13 H13 119.1
C11 C16 C15 121.2(4)
C11 C16 H16 119.4
C15 C16 H16 119.4
C14 C15 C16 122.2(4)
C14 C15 H15 118.9
C16 C15 H15 118.9
C15 C14 C13 116.8(4)
C15 C14 C10 123.2(4)
C13 C14 C10 119.9(4)
C27 C20 C29 107.5(4)
C27 C20 C28 109.0(4)
C29 C20 C28 109.4(4)
C27 C20 C24 112.4(3)
C29 C20 C24 110.4(3)
C28 C20 C24 108.1(3)
C10 C19 H19A 109.5
C10 C19 H19B 109.5
H19A C19 H19B 109.5
C10 C19 H19C 109.5
H19A C19 H19C 109.5
H19B C19 H19C 109.5
C10 C18 H18A 109.5
C10 C18 H18B 109.5
H18A C18 H18B 109.5
C10 C18 H18C 109.5
H18A C18 H18C 109.5
H18B C18 H18C 109.5
C10 C17 H17A 109.5
C10 C17 H17B 109.5
H17A C17 H17B 109.5
C10 C17 H17C 109.5
H17A C17 H17C 109.5
H17B C17 H17C 109.5
C26 C21 C22 118.1(4)
C26 C21 C 120.9(4)
C22 C21 C 121.0(3)
C23 C22 C21 120.2(4)
C23 C22 P2 125.3(3)
C21 C22 P2 114.4(3)
C22 C23 C24 122.3(4)
C22 C23 H23 118.8
C24 C23 H23 118.8
C23 C24 C25 116.4(4)
C23 C24 C20 120.2(4)
C25 C24 C20 123.3(4)
C26 C25 C24 122.0(4)
C26 C25 H25 119.0
C24 C25 H25 119.0
C25 C26 C21 120.9(4)
C25 C26 H26 119.6
C21 C26 H26 119.6
C20 C27 H27A 109.5
C20 C27 H27B 109.5
H27A C27 H27B 109.5
C20 C27 H27C 109.5
H27A C27 H27C 109.5
H27B C27 H27C 109.5
C20 C28 H28A 109.5
C20 C28 H28B 109.5
H28A C28 H28B 109.5
C20 C28 H28C 109.5
H28A C28 H28C 109.5
H28B C28 H28C 109.5
C20 C29 H29A 109.5
C20 C29 H29B 109.5
H29A C29 H29B 109.5
C20 C29 H29C 109.5
H29A C29 H29C 109.5
H29B C29 H29C 109.5
C69 C30 C73 121.8(4)
C69 C30 H30 119.1
C73 C30 H30 119.1
C34 C31 C33 110.6(4)
C34 C31 P1 113.1(3)
C33 C31 P1 110.7(3)
C34 C31 H31 107.4
C33 C31 H31 107.4
P1 C31 H31 107.4
C35 C32 C36 114.0(4)
C35 C32 P1 113.4(3)
C36 C32 P1 111.7(3)
C35 C32 H32 105.6
C36 C32 H32 105.6
P1 C32 H32 105.6
C31 C33 H33A 109.5
C31 C33 H33B 109.5
H33A C33 H33B 109.5
C31 C33 H33C 109.5
H33A C33 H33C 109.5
H33B C33 H33C 109.5
C74 C81 H81A 109.5
C74 C81 H81B 109.5
H81A C81 H81B 109.5
C74 C81 H81C 109.5
H81A C81 H81C 109.5
H81B C81 H81C 109.5
C74 C90 H90A 109.5
C74 C90 H90B 109.5
H90A C90 H90B 109.5
C74 C90 H90C 109.5
H90A C90 H90C 109.5
H90B C90 H90C 109.5
C74 C99 H99A 109.5
C74 C99 H99B 109.5
H99A C99 H99B 109.5
C74 C99 H99C 109.5
H99A C99 H99C 109.5
H99B C99 H99C 109.5
C32 C35 H35A 109.5
C32 C35 H35B 109.5
H35A C35 H35B 109.5
C32 C35 H35C 109.5
H35A C35 H35C 109.5
H35B C35 H35C 109.5
C31 C34 H34A 109.5
C31 C34 H34B 109.5
H34A C34 H34B 109.5
C31 C34 H34C 109.5
H34A C34 H34C 109.5
H34B C34 H34C 109.5
C59 C39 H39A 109.5
C59 C39 H39B 109.5
H39A C39 H39B 109.5
C59 C39 H39C 109.5
H39A C39 H39C 109.5
H39B C39 H39C 109.5
C32 C36 H36A 109.5
C32 C36 H36B 109.5
H36A C36 H36B 109.5
C32 C36 H36C 109.5
H36A C36 H36C 109.5
H36B C36 H36C 109.5
C57 C40 C75 112.4(4)
C57 C40 P4 113.7(3)
C75 C40 P4 110.8(3)
C57 C40 H40 106.5
C75 C40 H40 106.5
P4 C40 H40 106.5
C43 C41 C44 110.7(4)
C43 C41 P2 113.5(4)
C44 C41 P2 110.2(3)
C43 C41 H41 107.4
C44 C41 H41 107.4
P2 C41 H41 107.4
C46 C42 C45 110.7(4)
C46 C42 P2 111.6(3)
C45 C42 P2 116.8(4)
C46 C42 H42 105.6
C45 C42 H42 105.6
P2 C42 H42 105.6
C41 C43 H43A 109.5
C41 C43 H43B 109.5
H43A C43 H43B 109.5
C41 C43 H43C 109.5
H43A C43 H43C 109.5
H43B C43 H43C 109.5
C41 C44 H44A 109.5
C41 C44 H44B 109.5
H44A C44 H44B 109.5
C41 C44 H44C 109.5
H44A C44 H44C 109.5
H44B C44 H44C 109.5
C42 C45 H45A 109.5
C42 C45 H45B 109.5
H45A C45 H45B 109.5
C42 C45 H45C 109.5
H45A C45 H45C 109.5
H45B C45 H45C 109.5
C42 C46 H46A 109.5
C42 C46 H46B 109.5
H46A C46 H46B 109.5
C42 C46 H46C 109.5
H46A C46 H46C 109.5
H46B C46 H46C 109.5
C48 C47 H47A 109.5
C48 C47 H47B 109.5
H47A C47 H47B 109.5
C48 C47 H47C 109.5
H47A C47 H47C 109.5
H47B C47 H47C 109.5
C47 C48 C72 111.0(4)
C47 C48 P3 109.8(3)
C72 C48 P3 112.3(3)
C47 C48 H48 107.9
C72 C48 H48 107.9
P3 C48 H48 107.9
O C51 C56 125.2(4)
O C51 C52 115.0(4)
C56 C51 C52 119.8(4)
C53 C52 C51 119.9(5)
C53 C52 H52 120.1
C51 C52 H52 120.1
C87 C63 H63A 109.5
C87 C63 H63B 109.5
H63A C63 H63B 109.5
C87 C63 H63C 109.5
H63A C63 H63C 109.5
H63B C63 H63C 109.5
C87 C64 H64A 109.5
C87 C64 H64B 109.5
H64A C64 H64B 109.5
C87 C64 H64C 109.5
H64A C64 H64C 109.5
H64B C64 H64C 109.5
C67 C66 C58 119.5(5)
C67 C66 H66 120.3
C58 C66 H66 120.3
C78 C67 C66 120.9(5)
C78 C67 H67 119.5
C66 C67 H67 119.5
C48 C72 H72A 109.5
C48 C72 H72B 109.5
H72A C72 H72B 109.5
C48 C72 H72C 109.5
H72A C72 H72C 109.5
H72B C72 H72C 109.5
C70 C71 C97 120.7(4)
C70 C71 H71 119.6
C97 C71 H71 119.6
C71 C70 C69 117.6(4)
C71 C70 C91 124.9(4)
C69 C70 C91 117.5(3)
C30 C69 C70 120.7(4)
C30 C69 P4 124.6(3)
C70 C69 P4 114.4(3)
C59 C68 H68A 109.5
C59 C68 H68B 109.5
H68A C68 H68B 109.5
C59 C68 H68C 109.5
H68A C68 H68C 109.5
H68B C68 H68C 109.5
C40 C75 H75A 109.5
C40 C75 H75B 109.5
H75A C75 H75B 109.5
C40 C75 H75C 109.5
H75A C75 H75C 109.5
H75B C75 H75C 109.5
C90 C74 C92 125.8(8)
C90 C74 C79 79.6(8)
C92 C74 C79 112.5(6)
C90 C74 C73 113.1(6)
C92 C74 C73 110.4(5)
C79 C74 C73 111.4(5)
C92 C74 C80 108.2(6)
C79 C74 C80 107.1(6)
C73 C74 C80 106.9(4)
C90 C74 C99 109.0(9)
C92 C74 C99 84.8(7)
C73 C74 C99 109.3(6)
C80 C74 C99 133.8(7)
C90 C74 C81 107.9(9)
C79 C74 C81 126.8(8)
C73 C74 C81 112.8(7)
C80 C74 C81 86.7(8)
C99 C74 C81 104.3(9)
C97 C73 C30 116.7(4)
C97 C73 C74 121.6(4)
C30 C73 C74 121.8(4)
C87 C76 H76A 109.5
C87 C76 H76B 109.5
H76A C76 H76B 109.5
C87 C76 H76C 109.5
H76A C76 H76C 109.5
H76B C76 H76C 109.5
C78 C77 C65 121.1(5)
C78 C77 H77 119.5
C65 C77 H77 119.5
C67 C78 C77 119.0(5)
C67 C78 H78 120.5
C77 C78 H78 120.5
C73 C97 C71 122.4(4)
C73 C97 H97 118.8
C71 C97 H97 118.8
O1 C91 C98 110.1(3)
O1 C91 C70 101.0(3)
C98 C91 C70 114.0(3)
O1 C91 Pd91 105.9(3)
C98 C91 Pd91 112.9(3)
C70 C91 Pd91 111.9(4)
O1 C91 Pd1 108.4(3)
C98 C91 Pd1 115.2(3)
C70 C91 Pd1 107.1(3)
C86 C98 C82 118.3(4)
C86 C98 C91 121.3(4)
C82 C98 C91 120.3(4)
C98 C82 C83 120.0(4)
C98 C82 P3 114.5(3)
C83 C82 P3 125.4(3)
C84 C83 C82 122.3(4)
C84 C83 H83 118.8
C82 C83 H83 118.8
C83 C84 C85 115.9(4)
C83 C84 C87 122.7(4)
C85 C84 C87 121.4(4)
C86 C85 C84 123.0(4)
C86 C85 H85 118.5
C84 C85 H85 118.5
C85 C86 C98 120.3(4)
C85 C86 H86 119.8
C98 C86 H86 119.8
C63 C87 C64 107.5(4)
C63 C87 C84 112.9(4)
C64 C87 C84 108.9(4)
C63 C87 C76 109.4(4)
C64 C87 C76 108.5(5)
C84 C87 C76 109.6(4)
C74 C92 H92A 109.5
C74 C92 H92B 109.5
C74 C92 H92C 109.5
C74 C79 H79A 109.5
C74 C79 H79B 109.5
C74 C79 H79C 109.5
C74 C80 H80A 109.5
C74 C80 H80B 109.5
C74 C80 H80C 109.5
C91 Pd91 P3 88.4(3)
C91 Pd91 P4 82.6(2)
P3 Pd91 P4 146.9(3)
C91 Pd91 I3 171.3(3)
P3 Pd91 I3 94.6(2)
P4 Pd91 I3 99.1(2)
C60 P3 C82 109.6(2)
C60 P3 C48 104.4(2)
C82 P3 C48 105.92(19)
C60 P3 Pd91 120.6(2)
C82 P3 Pd91 98.6(3)
C48 P3 Pd91 116.6(3)
C60 P3 Pd1 121.16(19)
C82 P3 Pd1 103.27(16)
C48 P3 Pd1 111.62(16)

loop_
_geom_bond_atom_site_label_1
_geom_bond_atom_site_label_2
_geom_bond_distance
Pd1 C91 2.130(5)
Pd1 P3 2.284(3)
Pd1 P4 2.293(3)
Pd1 I1 2.681(4)
P1 C12 1.826(4)
P1 C31 1.837(4)
P1 C32 1.851(4)
P1 Pd 2.3282(10)
O1 C58 1.378(5)
O1 C91 1.466(5)
C62 C60 1.539(7)
C62 H62A 0.9800
C62 H62B 0.9800
C62 H62C 0.9800
C65 C58 1.386(7)
C65 C77 1.389(7)
C65 H65 0.9500
C60 C61 1.533(7)
C60 P3 1.833(5)
C60 H60 1.0000
C59 C68 1.525(6)
C59 C39 1.525(6)
C59 P4 1.851(5)
C59 H59 1.0000
C58 C66 1.392(7)
C57 C40 1.533(6)
C57 H57A 0.9800
C57 H57B 0.9800
C57 H57C 0.9800
C56 C51 1.383(6)
C56 C55 1.395(6)
C56 H56 0.9500
C55 C54 1.377(7)
C55 H55 0.9500
C54 C53 1.380(7)
C54 H54 0.9500
C53 C52 1.385(7)
C53 H53 0.9500
C61 H61A 0.9800
C61 H61B 0.9800
C61 H61C 0.9800
I Pd 2.6746(4)
O C51 1.378(5)
O C 1.477(5)
Pd C 2.089(4)
Pd P2 2.2741(11)
P2 C22 1.824(4)
P2 C41 1.849(5)
P2 C42 1.853(5)
P4 C69 1.836(4)
P4 C40 1.850(4)
P4 Pd91 2.378(7)
C10 C18 1.522(6)
C10 C19 1.527(6)
C10 C17 1.531(7)
C10 C14 1.543(6)
C11 C16 1.387(6)
C11 C12 1.409(5)
C11 C 1.518(5)
C C21 1.528(5)
C12 C13 1.392(6)
C13 C14 1.406(6)
C13 H13 0.9500
C16 C15 1.393(6)
C16 H16 0.9500
C15 C14 1.378(6)
C15 H15 0.9500
C20 C27 1.523(6)
C20 C29 1.529(6)
C20 C28 1.531(6)
C20 C24 1.536(6)
C19 H19A 0.9800
C19 H19B 0.9800
C19 H19C 0.9800
C18 H18A 0.9800
C18 H18B 0.9800
C18 H18C 0.9800
C17 H17A 0.9800
C17 H17B 0.9800
C17 H17C 0.9800
C21 C26 1.391(6)
C21 C22 1.395(6)
C22 C23 1.389(6)
C23 C24 1.390(6)
C23 H23 0.9500
C24 C25 1.398(6)
C25 C26 1.380(6)
C25 H25 0.9500
C26 H26 0.9500
C27 H27A 0.9800
C27 H27B 0.9800
C27 H27C 0.9800
C28 H28A 0.9800
C28 H28B 0.9800
C28 H28C 0.9800
C29 H29A 0.9800
C29 H29B 0.9800
C29 H29C 0.9800
C30 C69 1.389(6)
C30 C73 1.392(6)
C30 H30 0.9500
C31 C34 1.528(6)
C31 C33 1.530(6)
C31 H31 1.0000
C32 C35 1.527(6)
C32 C36 1.530(6)
C32 H32 1.0000
C33 H33A 0.9800
C33 H33B 0.9800
C33 H33C 0.9800
C81 C74 1.573(18)
C81 H81A 0.9800
C81 H81B 0.9800
C81 H81C 0.9800
C90 C74 1.463(16)
C90 H90A 0.9800
C90 H90B 0.9800
C90 H90C 0.9800
C99 C74 1.568(16)
C99 H99A 0.9800
C99 H99B 0.9800
C99 H99C 0.9800
C35 H35A 0.9800
C35 H35B 0.9800
C35 H35C 0.9800
C34 H34A 0.9800
C34 H34B 0.9800
C34 H34C 0.9800
C39 H39A 0.9800
C39 H39B 0.9800
C39 H39C 0.9800
C36 H36A 0.9800
C36 H36B 0.9800
C36 H36C 0.9800
C40 C75 1.535(6)
C40 H40 1.0000
C41 C43 1.521(7)
C41 C44 1.525(7)
C41 H41 1.0000
C42 C46 1.514(7)
C42 C45 1.519(7)
C42 H42 1.0000
C43 H43A 0.9800
C43 H43B 0.9800
C43 H43C 0.9800
C44 H44A 0.9800
C44 H44B 0.9800
C44 H44C 0.9800
C45 H45A 0.9800
C45 H45B 0.9800
C45 H45C 0.9800
C46 H46A 0.9800
C46 H46B 0.9800
C46 H46C 0.9800
C47 C48 1.518(6)
C47 H47A 0.9800
C47 H47B 0.9800
C47 H47C 0.9800
C48 C72 1.521(6)
C48 P3 1.860(4)
C48 H48 1.0000
C51 C52 1.387(6)
C52 H52 0.9500
C63 C87 1.519(7)
C63 H63A 0.9800
C63 H63B 0.9800
C63 H63C 0.9800
C64 C87 1.528(7)
C64 H64A 0.9800
C64 H64B 0.9800
C64 H64C 0.9800
C66 C67 1.389(7)
C66 H66 0.9500
C67 C78 1.380(8)
C67 H67 0.9500
C72 H72A 0.9800
C72 H72B 0.9800
C72 H72C 0.9800
C71 C70 1.386(5)
C71 C97 1.389(6)
C71 H71 0.9500
C70 C69 1.400(6)
C70 C91 1.524(5)
C68 H68A 0.9800
C68 H68B 0.9800
C68 H68C 0.9800
C75 H75A 0.9800
C75 H75B 0.9800
C75 H75C 0.9800
C74 C92 1.471(12)
C74 C79 1.530(10)
C74 C73 1.534(6)
C74 C80 1.550(11)
C73 C97 1.383(6)
C76 C87 1.531(7)
C76 H76A 0.9800
C76 H76B 0.9800
C76 H76C 0.9800
C77 C78 1.388(8)
C77 H77 0.9500
C78 H78 0.9500
C97 H97 0.9500
C91 C98 1.521(6)
C91 Pd91 1.983(9)
C98 C86 1.389(6)
C98 C82 1.398(6)
C82 C83 1.402(6)
C82 P3 1.838(5)
C83 C84 1.387(6)
C83 H83 0.9500
C84 C85 1.401(6)
C84 C87 1.529(6)
C85 C86 1.380(6)
C85 H85 0.9500
C86 H86 0.9500
C92 H92A 0.9800
C92 H92B 0.9800
C92 H92C 0.9800
C79 H79A 0.9800
C79 H79B 0.9800
C79 H79C 0.9800
C80 H80A 0.9800
C80 H80B 0.9800
C80 H80C 0.9800
I3 Pd91 2.678(7)
Pd91 P3 2.248(6)
